data_4107089
loop_
_publ_author_name
'Elliott B. Hulley'
'Peter T. Wolczanski'
'Emil B. Lobkovsky'

_publ_section_title
;
 Carbon-Carbon Bond Formation from Azaallyl and Imine Couplings about
 Metal-Metal Bonds
;
_journal_name_full 'Journal of the American Chemical Society'
_journal_page_first 18058
_journal_page_last 18061
_journal_paper_doi 10.1021/ja207638h
_journal_volume 133
_journal_year 2011
_chemical_formula_sum 'C34 H36 Co2 N8'
_chemical_formula_weight 674.57
_chemical_name_systematic
; 
 ? 
;
_space_group_IT_number 110
_symmetry_cell_setting tetragonal
_symmetry_space_group_name_Hall 'I 4bw -2c'
_symmetry_space_group_name_H-M 'I 41 c d'
_atom_sites_solution_hydrogens mixed
_atom_sites_solution_primary direct
_atom_sites_solution_secondary difmap
_audit_creation_method SHELXL-97
_cell_angle_alpha 90.00
_cell_angle_beta 90.00
_cell_angle_gamma 90.00
_cell_formula_units_Z 8
_cell_length_a 15.506(2)
_cell_length_b 15.506(2)
_cell_length_c 23.508(4)
_cell_measurement_reflns_used 4500
_cell_measurement_temperature 173(2)
_cell_measurement_theta_max 29.18
_cell_measurement_theta_min 3.06
_cell_volume 5652.2(14)
_computing_cell_refinement 'Bruker SAINT+'
_computing_data_collection 'Bruker APEX2'
_computing_data_reduction 'Bruker SAINT+'
_computing_molecular_graphics 'Bruker SHELXTL'
_computing_publication_material 'Bruker SHELXTL'
_computing_structure_refinement 'SHELXL-97 (Sheldrick, 1997)'
_computing_structure_solution 'SHELXS-97 (Sheldrick, 1990)'
_diffrn_ambient_temperature 173(2)
_diffrn_measured_fraction_theta_full 0.999
_diffrn_measured_fraction_theta_max 0.999
_diffrn_measurement_device_type 'Bruker X8 APEX II diffractometer'
_diffrn_measurement_method 'phi and omega scans'
_diffrn_radiation_monochromator graphite
_diffrn_radiation_source 'fine-focus sealed tube'
_diffrn_radiation_type MoK\a
_diffrn_radiation_wavelength 0.71073
_diffrn_reflns_av_R_equivalents 0.0353
_diffrn_reflns_av_sigmaI/netI 0.0422
_diffrn_reflns_limit_h_max 14
_diffrn_reflns_limit_h_min -19
_diffrn_reflns_limit_k_max 18
_diffrn_reflns_limit_k_min -20
_diffrn_reflns_limit_l_max 31
_diffrn_reflns_limit_l_min -30
_diffrn_reflns_number 12651
_diffrn_reflns_theta_full 28.27
_diffrn_reflns_theta_max 28.27
_diffrn_reflns_theta_min 3.06
_diffrn_standards_number 0
_exptl_absorpt_coefficient_mu 1.216
_exptl_absorpt_correction_T_max 0.8387
_exptl_absorpt_correction_T_min 0.7930
_exptl_absorpt_correction_type multi-scan
_exptl_absorpt_process_details SADABS
_exptl_crystal_colour black
_exptl_crystal_density_diffrn 1.585
_exptl_crystal_description block
_exptl_crystal_F_000 2800
_exptl_crystal_size_max 0.20
_exptl_crystal_size_mid 0.20
_exptl_crystal_size_min 0.15
_refine_diff_density_max 0.272
_refine_diff_density_min -0.419
_refine_diff_density_rms 0.053
_refine_ls_abs_structure_details 'Flack H D (1983), Acta Cryst. A39, 876-881'
_refine_ls_abs_structure_Flack 0.018(12)
_refine_ls_extinction_method none
_refine_ls_goodness_of_fit_ref 1.002
_refine_ls_hydrogen_treatment mixed
_refine_ls_matrix_type full
_refine_ls_number_parameters 249
_refine_ls_number_reflns 3483
_refine_ls_number_restraints 1
_refine_ls_restrained_S_all 1.002
_refine_ls_R_factor_all 0.0328
_refine_ls_R_factor_gt 0.0282
_refine_ls_shift/su_max 0.004
_refine_ls_shift/su_mean 0.000
_refine_ls_structure_factor_coef Fsqd
_refine_ls_weighting_details 'calc w=1/[\s^2^(Fo^2^)+(0.0325P)^2^+0.0000P] where P=(Fo^2^+2Fc^2^)/3'
_refine_ls_weighting_scheme calc
_refine_ls_wR_factor_gt 0.0617
_refine_ls_wR_factor_ref 0.0638
_reflns_number_gt 3196
_reflns_number_total 3483
_reflns_threshold_expression >2sigma(I)
_cod_data_source_file ja207638h_si_002_2.cif
_cod_data_source_block m
_cod_original_cell_volume 5652.5(16)
_cod_database_code 4107089

loop_
_symmetry_equiv_pos_as_xyz
'x, y, z'
'-x+1/2, -y+1/2, z+1/2'
'-y, x+1/2, z+1/4'
'y+1/2, -x, z+3/4'
'x, -y, z+1/2'
'-x+1/2, y+1/2, z'
'-y, -x+1/2, z+3/4'
'y+1/2, x, z+1/4'
'x+1/2, y+1/2, z+1/2'
'-x+1, -y+1, z+1'
'-y+1/2, x+1, z+3/4'
'y+1, -x+1/2, z+5/4'
'x+1/2, -y+1/2, z+1'
'-x+1, y+1, z+1/2'
'-y+1/2, -x+1, z+5/4'
'y+1, x+1/2, z+3/4'

loop_
_atom_site_label
_atom_site_type_symbol
_atom_site_fract_x
_atom_site_fract_y
_atom_site_fract_z
_atom_site_U_iso_or_equiv
_atom_site_adp_type
_atom_site_occupancy
_atom_site_symmetry_multiplicity
_atom_site_calc_flag
_atom_site_refinement_flags
Co1 Co 0.593314(15) 0.010195(14) 0.098307(18) 0.01437(7) Uani 1 1 d .
N1 N 0.59340(11) 0.05541(11) 0.17327(7) 0.0167(4) Uani 1 1 d .
N2 N 0.55410(11) 0.12100(11) 0.08063(7) 0.0160(4) Uani 1 1 d .
N3 N 0.58993(11) -0.03097(11) 0.02501(8) 0.0155(4) Uani 1 1 d .
N4 N 0.64749(10) -0.10172(11) 0.11169(7) 0.0156(3) Uani 1 1 d .
C1 C 0.59983(14) 0.01500(16) 0.22455(11) 0.0225(5) Uani 1 1 d .
H1 H 0.6058(15) -0.0491(19) 0.2244(11) 0.029(7) Uiso 1 1 d .
C2 C 0.59729(15) 0.05590(17) 0.27533(11) 0.0266(5) Uani 1 1 d .
H2 H 0.6050(18) 0.029(2) 0.3046(14) 0.033(8) Uiso 1 1 d .
C3 C 0.58490(16) 0.14501(18) 0.27761(11) 0.0296(6) Uani 1 1 d .
H3 H 0.582(2) 0.174(2) 0.3067(15) 0.050(10) Uiso 1 1 d .
C4 C 0.57139(15) 0.18815(16) 0.22774(10) 0.0245(5) Uani 1 1 d .
H4 H 0.5611(17) 0.2441(17) 0.2234(12) 0.033(7) Uiso 1 1 d .
C5 C 0.57453(14) 0.14319(13) 0.17634(9) 0.0185(4) Uani 1 1 d .
C6 C 0.55298(13) 0.17711(14) 0.12263(9) 0.0184(4) Uani 1 1 d .
H6 H 0.5383(15) 0.2407(14) 0.1156(9) 0.020(6) Uiso 1 1 d .
C7 C 0.51894(14) 0.14894(14) 0.02597(9) 0.0171(4) Uani 1 1 d .
H7 H 0.5231(15) 0.2082(17) 0.0239(12) 0.030(7) Uiso 1 1 d .
C8 C 0.56792(13) 0.10686(14) -0.02335(9) 0.0179(4) Uani 1 1 d .
C9 C 0.54976(15) 0.00964(13) -0.02293(9) 0.0167(4) Uani 1 1 d .
H9 H 0.5720(15) -0.0156(14) -0.0585(12) 0.016(6) Uiso 1 1 d .
C10 C 0.57837(14) -0.12304(13) 0.02288(9) 0.0161(4) Uani 1 1 d .
H10 H 0.6000(14) -0.1486(15) -0.0135(10) 0.013(6) Uiso 1 1 d .
C11 C 0.63234(13) -0.15890(13) 0.06951(9) 0.0164(4) Uani 1 1 d .
C12 C 0.67080(14) -0.23942(14) 0.06763(9) 0.0193(5) Uani 1 1 d .
H12 H 0.6612(14) -0.2786(15) 0.0364(10) 0.013(6) Uiso 1 1 d .
C13 C 0.73031(13) -0.26129(14) 0.10868(9) 0.0214(5) Uani 1 1 d .
H13 H 0.7600(14) -0.3125(14) 0.1088(10) 0.012(5) Uiso 1 1 d .
C14 C 0.74721(14) -0.20286(14) 0.15141(9) 0.0210(4) Uani 1 1 d .
H14 H 0.7891(16) -0.2160(15) 0.1795(11) 0.023(6) Uiso 1 1 d .
C15 C 0.70461(13) -0.12538(14) 0.15175(9) 0.0190(4) Uani 1 1 d .
H15 H 0.7130(14) -0.0862(14) 0.1793(10) 0.011(5) Uiso 1 1 d .
C16 C 0.66489(14) 0.12463(14) -0.01684(10) 0.0231(5) Uani 1 1 d .
H16A H 0.6747 0.1870 -0.0152 0.035 Uiso 1 1 calc R
H16B H 0.6959 0.1004 -0.0494 0.035 Uiso 1 1 calc R
H16C H 0.6859 0.0979 0.0183 0.035 Uiso 1 1 calc R
C17 C 0.54078(15) 0.14623(15) -0.08024(9) 0.0227(5) Uani 1 1 d .
H17A H 0.4794 0.1349 -0.0868 0.034 Uiso 1 1 calc R
H17B H 0.5748 0.1204 -0.1110 0.034 Uiso 1 1 calc R
H17C H 0.5507 0.2086 -0.0794 0.034 Uiso 1 1 calc R

loop_
_atom_site_aniso_label
_atom_site_aniso_U_11
_atom_site_aniso_U_22
_atom_site_aniso_U_33
_atom_site_aniso_U_23
_atom_site_aniso_U_13
_atom_site_aniso_U_12
Co1 0.01534(13) 0.01438(12) 0.01340(12) -0.00116(16) -0.00043(14) 0.00089(10)
N1 0.0126(9) 0.0192(9) 0.0182(9) -0.0013(7) 0.0005(7) -0.0021(7)
N2 0.0150(8) 0.0164(8) 0.0165(8) -0.0008(6) 0.0004(7) -0.0023(7)
N3 0.0186(10) 0.0147(9) 0.0133(9) 0.0003(7) 0.0006(7) 0.0022(7)
N4 0.0126(8) 0.0179(8) 0.0164(9) 0.0024(6) 0.0015(6) 0.0011(7)
C1 0.0168(11) 0.0277(12) 0.0231(13) 0.0018(10) -0.0003(9) -0.0009(9)
C2 0.0234(12) 0.0395(15) 0.0169(11) 0.0027(11) -0.0038(9) -0.0034(10)
C3 0.0324(13) 0.0383(15) 0.0181(11) -0.0123(11) 0.0026(10) -0.0059(11)
C4 0.0238(11) 0.0248(12) 0.0248(11) -0.0075(10) 0.0020(9) -0.0037(9)
C5 0.0149(10) 0.0190(10) 0.0216(11) -0.0043(9) 0.0021(9) -0.0021(8)
C6 0.0160(10) 0.0179(10) 0.0212(10) -0.0020(9) 0.0012(8) -0.0002(8)
C7 0.0208(10) 0.0128(10) 0.0176(10) 0.0016(8) 0.0012(9) 0.0009(8)
C8 0.0192(10) 0.0187(10) 0.0157(10) 0.0018(8) 0.0030(8) 0.0002(8)
C9 0.0219(12) 0.0155(10) 0.0127(10) -0.0004(8) 0.0022(9) 0.0011(8)
C10 0.0177(11) 0.0170(10) 0.0135(10) -0.0019(8) 0.0006(8) 0.0025(8)
C11 0.0146(10) 0.0170(10) 0.0175(10) 0.0015(8) 0.0021(8) 0.0011(8)
C12 0.0227(11) 0.0168(10) 0.0185(12) -0.0010(8) 0.0004(9) 0.0001(8)
C13 0.0190(11) 0.0188(10) 0.0265(14) 0.0040(9) 0.0024(9) 0.0029(8)
C14 0.0160(10) 0.0252(11) 0.0218(11) 0.0056(9) -0.0022(9) 0.0010(9)
C15 0.0157(10) 0.0222(10) 0.0190(11) 0.0001(9) -0.0015(8) -0.0024(8)
C16 0.0220(11) 0.0229(11) 0.0242(11) 0.0020(9) 0.0055(9) -0.0043(9)
C17 0.0270(11) 0.0232(11) 0.0180(11) 0.0044(9) 0.0041(9) 0.0040(10)

loop_
_atom_type_symbol
_atom_type_description
_atom_type_scat_dispersion_real
_atom_type_scat_dispersion_imag
_atom_type_scat_source
C C 0.0033 0.0016 'International Tables Vol C Tables 4.2.6.8 and 6.1.1.4'
H H 0.0000 0.0000 'International Tables Vol C Tables 4.2.6.8 and 6.1.1.4'
N N 0.0061 0.0033 'International Tables Vol C Tables 4.2.6.8 and 6.1.1.4'
Co Co 0.3494 0.9721 'International Tables Vol C Tables 4.2.6.8 and 6.1.1.4'

loop_
_geom_angle_atom_site_label_1
_geom_angle_atom_site_label_2
_geom_angle_atom_site_label_3
_geom_angle
_geom_angle_site_symmetry_3
N3 Co1 N2 95.83(8) .
N3 Co1 N1 177.90(7) .
N2 Co1 N1 82.35(7) .
N3 Co1 N4 81.65(8) .
N2 Co1 N4 172.82(7) .
N1 Co1 N4 100.28(7) .
N3 Co1 Co1 86.21(5) 10_544
N2 Co1 Co1 77.08(5) 10_544
N1 Co1 Co1 92.34(5) 10_544
N4 Co1 Co1 109.33(5) 10_544
C1 N1 C5 114.74(18) .
C1 N1 Co1 130.72(16) .
C5 N1 Co1 114.14(14) .
C6 N2 C7 117.30(18) .
C6 N2 Co1 116.44(15) .
C7 N2 Co1 126.10(13) .
C9 N3 C10 110.74(17) .
C9 N3 Co1 126.64(14) .
C10 N3 Co1 112.36(14) .
C15 N4 C11 116.74(17) .
C15 N4 Co1 129.70(14) .
C11 N4 Co1 112.96(13) .
C2 C1 N1 124.3(2) .
C1 C2 C3 120.1(2) .
C4 C3 C2 118.2(2) .
C3 C4 C5 119.5(2) .
N1 C5 C4 122.7(2) .
N1 C5 C6 111.58(18) .
C4 C5 C6 125.6(2) .
N2 C6 C5 115.01(19) .
N2 C7 C8 110.75(16) .
N2 C7 C10 108.96(17) 10_544
C8 C7 C10 109.51(17) 10_544
C7 C8 C17 110.82(17) .
C7 C8 C9 108.83(17) .
C17 C8 C9 110.34(18) .
C7 C8 C16 109.47(17) .
C17 C8 C16 106.55(17) .
C9 C8 C16 110.82(18) .
N3 C9 C8 110.92(18) .
N3 C9 C9 110.07(15) 10_544
C8 C9 C9 111.5(2) 10_544
N3 C10 C11 105.97(17) .
N3 C10 C7 111.92(17) 10_544
C11 C10 C7 114.39(17) 10_544
N4 C11 C12 122.71(19) .
N4 C11 C10 113.18(17) .
C12 C11 C10 123.79(19) .
C13 C12 C11 119.2(2) .
C12 C13 C14 118.4(2) .
C15 C14 C13 119.3(2) .
N4 C15 C14 123.5(2) .

loop_
_geom_bond_atom_site_label_1
_geom_bond_atom_site_label_2
_geom_bond_distance
_geom_bond_site_symmetry_2
Co1 N3 1.8382(19) .
Co1 N2 1.8693(18) .
Co1 N1 1.8965(18) .
Co1 N4 1.9536(17) .
Co1 Co1 2.9111(7) 10_544
N1 C1 1.362(3) .
N1 C5 1.394(3) .
N2 C6 1.316(3) .
N2 C7 1.462(3) .
N3 C9 1.433(3) .
N3 C10 1.440(3) .
N4 C15 1.344(3) .
N4 C11 1.351(3) .
C1 C2 1.352(4) .
C2 C3 1.396(4) .
C3 C4 1.366(4) .
C4 C5 1.396(3) .
C5 C6 1.408(3) .
C7 C8 1.532(3) .
C7 C10 1.563(3) 10_544
C8 C17 1.529(3) .
C8 C9 1.534(3) .
C8 C16 1.536(3) .
C9 C9 1.572(5) 10_544
C10 C11 1.487(3) .
C10 C7 1.563(3) 10_544
C11 C12 1.384(3) .
C12 C13 1.378(3) .
C13 C14 1.378(3) .
C14 C15 1.371(3) .
